data_2224437
loop_
_publ_author_name
'Galas, Henry'
'Viirre, Russell D.'
'Lough, Alan J.'

_publ_section_title
;
 <i>meso</i>-4,5-Diphenylimidazolidin-2-one
;
_journal_coeditor_code SJ2668
_journal_issue 12
_journal_name_full 'Acta Crystallographica Section E'
_journal_page_first o3087
_journal_paper_doi 10.1107/S1600536809046133
_journal_volume 65
_journal_year 2009
_chemical_formula_iupac 'C15 H14 N2 O'
_chemical_formula_moiety 'C15 H14 N2 O'
_chemical_formula_sum 'C15 H14 N2 O'
_chemical_formula_weight 238.28
_chemical_name_systematic
;
<i>meso</i>-4,5-Diphenylimidazolidin-2-one
;
_space_group_IT_number 2
_symmetry_cell_setting triclinic
_symmetry_space_group_name_Hall '-P 1'
_symmetry_space_group_name_H-M 'P -1'
_atom_sites_solution_hydrogens geom
_atom_sites_solution_primary direct
_atom_sites_solution_secondary difmap
_cell_angle_alpha 86.147(3)
_cell_angle_beta 76.094(3)
_cell_angle_gamma 82.718(3)
_cell_formula_units_Z 2
_cell_length_a 6.3539(4)
_cell_length_b 8.6159(4)
_cell_length_c 11.3211(7)
_cell_measurement_reflns_used 6535
_cell_measurement_temperature 150.0(10)
_cell_measurement_theta_max 27.5
_cell_measurement_theta_min 3.0
_cell_volume 596.32(6)
_computing_cell_refinement 'DENZO-SMN (Otwinowski & Minor, 1997)'
_computing_data_collection 'COLLECT (Nonius, 2002)'
_computing_data_reduction 'DENZO-SMN (Otwinowski & Minor, 1997)'
_computing_molecular_graphics 'PLATON (Spek, 2009)'
_computing_publication_material 'SHELXTL (Sheldrick, 2008)'
_computing_structure_refinement 'SHELXTL (Sheldrick, 2008)'
_computing_structure_solution 'SIR92 (Altomare <i>et al.</i>,  1994)'
_diffrn_ambient_temperature 150.0(10)
_diffrn_detector_area_resol_mean 9
_diffrn_measured_fraction_theta_full 0.995
_diffrn_measured_fraction_theta_max 0.984
_diffrn_measurement_device_type 'Nonius KappaCCD'
_diffrn_measurement_method \w
_diffrn_radiation_monochromator graphite
_diffrn_radiation_source 'fine-focus sealed tube'
_diffrn_radiation_type MoK\a
_diffrn_radiation_wavelength 0.71073
_diffrn_reflns_av_R_equivalents 0.0466
_diffrn_reflns_av_sigmaI/netI 0.0623
_diffrn_reflns_limit_h_max 8
_diffrn_reflns_limit_h_min -8
_diffrn_reflns_limit_k_max 11
_diffrn_reflns_limit_k_min -11
_diffrn_reflns_limit_l_max 14
_diffrn_reflns_limit_l_min -12
_diffrn_reflns_number 6535
_diffrn_reflns_theta_full 25.24
_diffrn_reflns_theta_max 27.46
_diffrn_reflns_theta_min 2.97
_diffrn_standards_number 0
_exptl_absorpt_coefficient_mu 0.085
_exptl_absorpt_correction_T_max 0.995
_exptl_absorpt_correction_T_min 0.873
_exptl_absorpt_correction_type multi-scan
_exptl_absorpt_process_details
;
(SORTAV; Blessing, 1995)
;
_exptl_crystal_colour colourless
_exptl_crystal_density_diffrn 1.327
_exptl_crystal_density_method 'not measured'
_exptl_crystal_description plate
_exptl_crystal_F_000 252
_exptl_crystal_size_max 0.20
_exptl_crystal_size_mid 0.20
_exptl_crystal_size_min 0.08
_refine_diff_density_max 0.254
_refine_diff_density_min -0.253
_refine_ls_extinction_coef 0.043(9)
_refine_ls_extinction_expression Fc^*^=kFc[1+0.001xFc^2^\l^3^/sin(2\q)]^-1/4^
_refine_ls_extinction_method 'SHELXTL (Version 6.1; Sheldrick, 2008)'
_refine_ls_goodness_of_fit_ref 1.029
_refine_ls_hydrogen_treatment mixed
_refine_ls_matrix_type full
_refine_ls_number_parameters 172
_refine_ls_number_reflns 2685
_refine_ls_number_restraints 0
_refine_ls_restrained_S_all 1.029
_refine_ls_R_factor_all 0.0954
_refine_ls_R_factor_gt 0.0539
_refine_ls_shift/su_max_lt 0.001
_refine_ls_shift/su_mean 0.000
_refine_ls_structure_factor_coef Fsqd
_refine_ls_weighting_details 'calc w=1/[\s^2^(Fo^2^)+(0.0787P)^2^+0.1078P] where P=(Fo^2^+2Fc^2^)/3'
_refine_ls_weighting_scheme calc
_refine_ls_wR_factor_gt 0.1275
_refine_ls_wR_factor_ref 0.1564
_reflns_number_gt 1771
_reflns_number_total 2685
_reflns_threshold_expression I>2\s(I)
_cod_data_source_file sj2668.cif
_cod_data_source_block I
_cod_depositor_comments
;
The following automatic conversions were performed:
'_symmetry_cell_setting' value 'Triclinic' changed to 'triclinic'
according to '/home/saulius/struct/CIF-dictionaries/cif_core.dic'
dictionary named 'cif_core.dic' version 2.4.1 from 2010-06-29.

Automatic conversion script
Id: cif_fix_enum 1527 2010-12-29 10:47:43Z saulius 

The following automatic conversions were performed:

'_symmetry_cell_setting' value 'Triclinic' changed to 'triclinic'
according to /home/saulius/struct/CIF-dictionaries/cif_core.dic
dictionary named 'cif_core.dic' version 2.4.1 from 2010-06-29.

Automatic conversion script
Id: cif_fix_values 1715 2011-07-08 13:25:40Z adriana 
;
_cod_database_code 2224437
_cod_database_fobs_code 2224437

loop_
_symmetry_equiv_pos_as_xyz
'x, y, z'
'-x, -y, -z'

loop_
_atom_site_type_symbol
_atom_site_label
_atom_site_fract_x
_atom_site_fract_y
_atom_site_fract_z
_atom_site_U_iso_or_equiv
_atom_site_adp_type
_atom_site_calc_flag
_atom_site_refinement_flags
_atom_site_occupancy
_atom_site_disorder_assembly
_atom_site_disorder_group
O O1 0.5277(2) 0.41749(16) 0.65182(13) 0.0402(4) Uani d . 1 . .
N N1 0.2254(3) 0.55213(18) 0.59441(15) 0.0298(4) Uani d . 1 . .
N N2 0.2105(3) 0.50802(19) 0.79050(15) 0.0310(4) Uani d . 1 . .
C C1 0.0274(3) 0.6470(2) 0.65473(17) 0.0264(4) Uani d . 1 . .
H H1A -0.0938 0.6328 0.6156 0.032 Uiso calc R 1 . .
C C2 0.3394(3) 0.4852(2) 0.67556(18) 0.0308(5) Uani d . 1 . .
C C3 -0.0134(3) 0.5630(2) 0.78442(17) 0.0283(5) Uani d . 1 . .
H H3A -0.0926 0.4701 0.7831 0.034 Uiso calc R 1 . .
C C4 0.0525(3) 0.8203(2) 0.65330(16) 0.0243(4) Uani d . 1 . .
C C5 0.2551(3) 0.8742(2) 0.63592(17) 0.0288(5) Uani d . 1 . .
H H5A 0.3829 0.8014 0.6267 0.035 Uiso calc R 1 . .
C C6 0.2724(3) 1.0331(2) 0.63194(18) 0.0315(5) Uani d . 1 . .
H H6A 0.4118 1.0687 0.6195 0.038 Uiso calc R 1 . .
C C7 0.0879(3) 1.1399(2) 0.64589(18) 0.0318(5) Uani d . 1 . .
H H7A 0.1004 1.2489 0.6430 0.038 Uiso calc R 1 . .
C C8 -0.1151(3) 1.0882(2) 0.66414(17) 0.0317(5) Uani d . 1 . .
H H8A -0.2426 1.1614 0.6741 0.038 Uiso calc R 1 . .
C C9 -0.1316(3) 0.9287(2) 0.66781(17) 0.0278(5) Uani d . 1 . .
H H9A -0.2713 0.8934 0.6805 0.033 Uiso calc R 1 . .
C C10 -0.1371(3) 0.6618(2) 0.88918(16) 0.0259(4) Uani d . 1 . .
C C11 -0.0311(3) 0.7520(2) 0.94856(17) 0.0297(5) Uani d . 1 . .
H H11A 0.1228 0.7514 0.9233 0.036 Uiso calc R 1 . .
C C12 -0.1480(3) 0.8430(2) 1.04446(18) 0.0338(5) Uani d . 1 . .
H H12A -0.0735 0.9030 1.0852 0.041 Uiso calc R 1 . .
C C13 -0.3712(3) 0.8468(2) 1.08089(18) 0.0339(5) Uani d . 1 . .
H H13A -0.4510 0.9103 1.1459 0.041 Uiso calc R 1 . .
C C14 -0.4787(3) 0.7580(2) 1.02265(19) 0.0364(5) Uani d . 1 . .
H H14A -0.6328 0.7603 1.0479 0.044 Uiso calc R 1 . .
C C15 -0.3626(3) 0.6652(2) 0.92714(17) 0.0307(5) Uani d . 1 . .
H H15A -0.4376 0.6039 0.8878 0.037 Uiso calc R 1 . .
H H2N 0.248(3) 0.441(3) 0.846(2) 0.035(6) Uiso d . 1 . .
H H1N 0.297(3) 0.569(2) 0.514(2) 0.040(6) Uiso d . 1 . .

loop_
_atom_site_aniso_label
_atom_site_aniso_U_11
_atom_site_aniso_U_22
_atom_site_aniso_U_33
_atom_site_aniso_U_12
_atom_site_aniso_U_13
_atom_site_aniso_U_23
O1 0.0377(9) 0.0356(8) 0.0365(9) 0.0126(7) 0.0019(7) 0.0053(6)
N1 0.0339(10) 0.0250(8) 0.0261(9) 0.0018(7) -0.0011(7) -0.0002(7)
N2 0.0309(10) 0.0292(9) 0.0270(9) 0.0048(7) -0.0014(7) 0.0069(7)
C1 0.0257(10) 0.0249(9) 0.0265(10) -0.0011(8) -0.0025(8) -0.0022(8)
C2 0.0338(12) 0.0231(10) 0.0314(11) 0.0017(8) -0.0030(9) 0.0025(8)
C3 0.0265(10) 0.0236(9) 0.0324(10) -0.0035(8) -0.0019(8) 0.0000(8)
C4 0.0262(10) 0.0269(10) 0.0189(9) -0.0010(8) -0.0048(7) 0.0006(7)
C5 0.0279(11) 0.0279(10) 0.0299(10) -0.0008(8) -0.0070(8) 0.0013(8)
C6 0.0328(11) 0.0335(11) 0.0296(11) -0.0088(9) -0.0077(9) 0.0003(8)
C7 0.0420(12) 0.0253(10) 0.0270(10) -0.0048(9) -0.0056(9) -0.0015(8)
C8 0.0334(12) 0.0284(10) 0.0292(11) 0.0047(9) -0.0041(9) 0.0001(8)
C9 0.0245(10) 0.0302(10) 0.0275(10) -0.0021(8) -0.0047(8) 0.0006(8)
C10 0.0262(10) 0.0227(9) 0.0259(10) -0.0024(8) -0.0026(8) 0.0057(7)
C11 0.0269(10) 0.0310(10) 0.0296(10) -0.0081(8) -0.0017(8) 0.0013(8)
C12 0.0444(13) 0.0292(10) 0.0277(11) -0.0119(9) -0.0045(9) 0.0012(8)
C13 0.0402(13) 0.0303(11) 0.0258(10) 0.0024(9) -0.0009(9) 0.0001(8)
C14 0.0262(11) 0.0460(13) 0.0326(11) 0.0013(9) -0.0024(9) 0.0032(10)
C15 0.0288(11) 0.0336(11) 0.0288(10) -0.0052(8) -0.0047(8) -0.0001(8)

loop_
_atom_type_symbol
_atom_type_description
_atom_type_scat_dispersion_real
_atom_type_scat_dispersion_imag
_atom_type_scat_source
C C 0.0033 0.0016 'International Tables Vol C Tables 4.2.6.8 and 6.1.1.4'
H H 0.0000 0.0000 'International Tables Vol C Tables 4.2.6.8 and 6.1.1.4'
N N 0.0061 0.0033 'International Tables Vol C Tables 4.2.6.8 and 6.1.1.4'
O O 0.0106 0.0060 'International Tables Vol C Tables 4.2.6.8 and 6.1.1.4'

loop_
_geom_angle_atom_site_label_1
_geom_angle_atom_site_label_2
_geom_angle_atom_site_label_3
_geom_angle_site_symmetry_1
_geom_angle_site_symmetry_3
_geom_angle
_geom_angle_publ_flag
C2 N1 C1 . . 111.46(16) ?
C2 N1 H1N . . 119.9(13) ?
C1 N1 H1N . . 123.4(13) ?
C2 N2 C3 . . 110.27(16) ?
C2 N2 H2N . . 113.6(14) ?
C3 N2 H2N . . 124.9(14) ?
N1 C1 C4 . . 113.60(15) ?
N1 C1 C3 . . 99.73(14) ?
C4 C1 C3 . . 114.88(14) ?
N1 C1 H1A . . 109.4 ?
C4 C1 H1A . . 109.4 ?
C3 C1 H1A . . 109.4 ?
O1 C2 N1 . . 126.79(18) ?
O1 C2 N2 . . 125.27(18) ?
N1 C2 N2 . . 107.93(17) ?
N2 C3 C10 . . 113.62(16) ?
N2 C3 C1 . . 100.24(14) ?
C10 C3 C1 . . 116.28(14) ?
N2 C3 H3A . . 108.8 ?
C10 C3 H3A . . 108.8 ?
C1 C3 H3A . . 108.8 ?
C9 C4 C5 . . 118.61(16) ?
C9 C4 C1 . . 119.26(16) ?
C5 C4 C1 . . 122.12(16) ?
C6 C5 C4 . . 120.56(18) ?
C6 C5 H5A . . 119.7 ?
C4 C5 H5A . . 119.7 ?
C7 C6 C5 . . 120.26(18) ?
C7 C6 H6A . . 119.9 ?
C5 C6 H6A . . 119.9 ?
C6 C7 C8 . . 119.96(17) ?
C6 C7 H7A . . 120.0 ?
C8 C7 H7A . . 120.0 ?
C7 C8 C9 . . 119.57(18) ?
C7 C8 H8A . . 120.2 ?
C9 C8 H8A . . 120.2 ?
C4 C9 C8 . . 121.04(17) ?
C4 C9 H9A . . 119.5 ?
C8 C9 H9A . . 119.5 ?
C11 C10 C15 . . 118.79(18) ?
C11 C10 C3 . . 121.43(17) ?
C15 C10 C3 . . 119.77(17) ?
C12 C11 C10 . . 120.59(18) ?
C12 C11 H11A . . 119.7 ?
C10 C11 H11A . . 119.7 ?
C13 C12 C11 . . 120.32(19) ?
C13 C12 H12A . . 119.8 ?
C11 C12 H12A . . 119.8 ?
C12 C13 C14 . . 119.72(19) ?
C12 C13 H13A . . 120.1 ?
C14 C13 H13A . . 120.1 ?
C13 C14 C15 . . 120.36(19) ?
C13 C14 H14A . . 119.8 ?
C15 C14 H14A . . 119.8 ?
C10 C15 C14 . . 120.20(18) ?
C10 C15 H15A . . 119.9 ?
C14 C15 H15A . . 119.9 ?

loop_
_geom_bond_atom_site_label_1
_geom_bond_atom_site_label_2
_geom_bond_site_symmetry_2
_geom_bond_distance
_geom_bond_publ_flag
O1 C2 . 1.238(2) ?
N1 C2 . 1.358(3) ?
N1 C1 . 1.456(2) ?
N1 H1N . 0.93(2) ?
N2 C2 . 1.373(3) ?
N2 C3 . 1.458(3) ?
N2 H2N . 0.87(2) ?
C1 C4 . 1.520(2) ?
C1 C3 . 1.571(3) ?
C1 H1A . 1.0000 ?
C3 C10 . 1.506(3) ?
C3 H3A . 1.0000 ?
C4 C9 . 1.386(3) ?
C4 C5 . 1.389(3) ?
C5 C6 . 1.384(3) ?
C5 H5A . 0.9500 ?
C6 C7 . 1.379(3) ?
C6 H6A . 0.9500 ?
C7 C8 . 1.382(3) ?
C7 H7A . 0.9500 ?
C8 C9 . 1.389(3) ?
C8 H8A . 0.9500 ?
C9 H9A . 0.9500 ?
C10 C11 . 1.389(3) ?
C10 C15 . 1.391(3) ?
C11 C12 . 1.387(3) ?
C11 H11A . 0.9500 ?
C12 C13 . 1.375(3) ?
C12 H12A . 0.9500 ?
C13 C14 . 1.380(3) ?
C13 H13A . 0.9500 ?
C14 C15 . 1.392(3) ?
C14 H14A . 0.9500 ?
C15 H15A . 0.9500 ?

loop_
_geom_hbond_atom_site_label_D
_geom_hbond_atom_site_label_H
_geom_hbond_atom_site_label_A
_geom_hbond_site_symmetry_A
_geom_hbond_distance_DH
_geom_hbond_distance_HA
_geom_hbond_distance_DA
_geom_hbond_angle_DHA
N1 H1N O1 2_666 0.93(2) 1.94(2) 2.864(2) 173(2)
N2 H2N Cg1 2_567 0.87(2) 2.46(2) 3.322(2) 165(2)

loop_
_cod_related_entry_id
_cod_related_entry_database
_cod_related_entry_code
1 ChemSpider 238402
